data_7036224
loop_
_publ_author_name
'Nayak, Dipak Kumar'
'Baishya, Rinku'
'Natarajan, Ramalingam'
'Sen, Tuhinadri'
'Debnath, Mita Chatterjee'

_publ_section_title
;
 Tricarbonyl (99m)Tc(i) and Re(i)-thiosemicarbazone complexes: synthesis,
 characterization and biological evaluation for targeting bacterial
 infection.
;
_journal_issue 36
_journal_name_full 'Dalton transactions (Cambridge, England : 2003)'
_journal_page_first 16136
_journal_page_last 16148
_journal_paper_doi 10.1039/c5dt02264a
_journal_volume 44
_journal_year 2015
_chemical_formula_moiety 'C22 H18 N8 O12 Re2 S2, C H4 O, C3 H6 O'
_chemical_formula_sum 'C26 H28 N8 O14 Re2 S2'
_chemical_formula_weight 1113.08
_space_group_crystal_system monoclinic
_space_group_IT_number 4
_space_group_name_Hall 'P 2yb'
_space_group_name_H-M_alt 'P 1 21 1'
_symmetry_space_group_name_Hall 'P 2yb'
_symmetry_space_group_name_H-M 'P 1 21 1'
_atom_sites_solution_hydrogens geom
_atom_sites_solution_primary direct
_audit_creation_date 2015-03-20
_audit_creation_method
;
Olex2 1.2
(compiled 2014.07.22 svn.r2960 for OlexSys, GUI svn.r4862)
;
_audit_update_record
;
2015-05-23 deposited with the CCDC.
2015-08-05 downloaded from the CCDC.
;
_cell_angle_alpha 90
_cell_angle_beta 99.338(4)
_cell_angle_gamma 90
_cell_formula_units_Z 4
_cell_length_a 9.2120(8)
_cell_length_b 41.834(4)
_cell_length_c 9.7296(9)
_cell_measurement_reflns_used 9783
_cell_measurement_temperature 293(2)
_cell_measurement_theta_max 27.76
_cell_measurement_theta_min 2.29
_cell_volume 3699.9(6)
_computing_molecular_graphics 'Olex2 (Dolomanov et al., 2009)'
_computing_publication_material 'Olex2 (Dolomanov et al., 2009)'
_computing_structure_refinement 'ShelXL (Sheldrick, 2008)'
_computing_structure_solution 'ShelXT (Sheldrick, 2008)'
_diffrn_ambient_temperature 293(2)
_diffrn_measured_fraction_theta_full 0.999
_diffrn_measured_fraction_theta_max 0.999
_diffrn_measurement_device_type 'Bruker APEX-II CCD'
_diffrn_measurement_method '\f and \w scans'
_diffrn_radiation_type MoK\a
_diffrn_radiation_wavelength 0.71073
_diffrn_reflns_av_R_equivalents 0.0388
_diffrn_reflns_av_unetI/netI 0.0544
_diffrn_reflns_laue_measured_fraction_full 0.999
_diffrn_reflns_laue_measured_fraction_max 0.999
_diffrn_reflns_limit_h_max 11
_diffrn_reflns_limit_h_min -11
_diffrn_reflns_limit_k_max 51
_diffrn_reflns_limit_k_min -51
_diffrn_reflns_limit_l_max 12
_diffrn_reflns_limit_l_min -11
_diffrn_reflns_number 32654
_diffrn_reflns_point_group_measured_fraction_full 0.999
_diffrn_reflns_point_group_measured_fraction_max 0.999
_diffrn_reflns_theta_full 25.242
_diffrn_reflns_theta_max 25.999
_diffrn_reflns_theta_min 1.947
_diffrn_standards_number 0
_exptl_absorpt_coefficient_mu 6.724
_exptl_absorpt_correction_T_max 0.7456
_exptl_absorpt_correction_T_min 0.3660
_exptl_absorpt_correction_type multi-scan
_exptl_absorpt_process_details
'SADABS-2012/1 (Bruker,2012) was used for absorption correction. wR2(int) was 0.1226 before and 0.0666 after correction. The Ratio of minimum to maximum transmission is 0.4909. The \l/2 correction factor is 0.0015.'
_exptl_crystal_colour red
_exptl_crystal_colour_primary red
_exptl_crystal_density_diffrn 1.998
_exptl_crystal_description block
_exptl_crystal_F_000 2136
_exptl_crystal_size_max 0.16
_exptl_crystal_size_mid 0.14
_exptl_crystal_size_min 0.1
_refine_diff_density_max 1.509
_refine_diff_density_min -1.055
_refine_diff_density_rms 0.147
_refine_ls_abs_structure_details
;
 Refined as an inversion twin.
;
_refine_ls_abs_structure_Flack 0.179(11)
_refine_ls_extinction_method none
_refine_ls_goodness_of_fit_ref 1.037
_refine_ls_hydrogen_treatment constr
_refine_ls_matrix_type full
_refine_ls_number_parameters 950
_refine_ls_number_reflns 14131
_refine_ls_number_restraints 7
_refine_ls_restrained_S_all 1.037
_refine_ls_R_factor_all 0.0395
_refine_ls_R_factor_gt 0.0348
_refine_ls_shift/su_max 0.001
_refine_ls_shift/su_mean 0.000
_refine_ls_structure_factor_coef Fsqd
_refine_ls_weighting_details 'w=1/[\s^2^(Fo^2^)+(0.0294P)^2^+7.1922P] where P=(Fo^2^+2Fc^2^)/3'
_refine_ls_weighting_scheme calc
_refine_ls_wR_factor_gt 0.0790
_refine_ls_wR_factor_ref 0.0815
_reflns_Friedel_coverage 0.971
_reflns_friedel_fraction_full 0.999
_reflns_friedel_fraction_max 0.999
_reflns_number_gt 13055
_reflns_number_total 14131
_reflns_threshold_expression 'I > 2\s(I)'
_cod_data_source_file c5dt02264a2.cif
_cod_data_source_block mcd_reesc_14mar14_0m
_cod_depositor_comments 'Adding full bibliography for 7036222--7036227.cif.'
_cod_database_code 7036224
_shelx_space_group_comment
;
The symmetry employed for this shelxl refinement is uniquely defined
by the following loop, which should always be used as a source of
symmetry information in preference to the above space-group names.
They are only intended as comments.
;
_olex2_refinement_description
;
1. Fixed Uiso
 At 1.2 times of:
  All C(H) groups, All C(H,H) groups, All N(H) groups
 At 1.5 times of:
  All C(H,H,H) groups, All O(H) groups
2. Restrained distances
 C57B-C56B \\sim C56B-C55B \\sim C53B-C52B \\sim C52B-C51B
 with sigma of 0.02
3.a Secondary CH2 refined with riding coordinates:
 C10A(H10A,H10B), C30A(H30A,H30B), C10B(H10C,H10D), C30B(H30C,H30D)
3.b Aromatic/amide H refined with riding coordinates:
 N4A(H4A), N8A(H8A), C5A(H5A), C7A(H7A), C8A(H8AA), C25A(H25A), C27A(H27A),
 C28A(H28A), N4B(H4B), N8B(H8B), C5B(H5B), C7B(H7B), C8B(H8BA), C25B(H25B),
 C27B(H27B), C28B(H28B)
3.c Idealised Me refined as rotating group:
 C11A(H11A,H11B,H11C), C31A(H31A,H31B,H31C), C11B(H11D,H11E,H11F), C31B(H31D,
 H31E,H31F), C50B(H50A,H50C,H50D), C51B(H51A,H51B,H51C), C53B(H53A,H53B,H53C),
 C54B(H54A,H54B,H54C), C55B(H55A,H55B,H55C), C57B(H57A,H57B,H57C)
3.d Idealised tetrahedral OH refined as rotating group:
 O50B(H50B), O53B(H53D)
;
_shelx_shelxl_version_number 2014/7
_olex2_submission_special_instructions 'No special instructions were received'

loop_
_space_group_symop_operation_xyz
'x, y, z'
'-x, y+1/2, -z'

loop_
_atom_site_label
_atom_site_type_symbol
_atom_site_fract_x
_atom_site_fract_y
_atom_site_fract_z
_atom_site_U_iso_or_equiv
_atom_site_adp_type
_atom_site_occupancy
_atom_site_site_symmetry_order
_atom_site_calc_flag
_atom_site_refinement_flags_posn
Re1A Re 0.38018(5) 0.51495(2) 0.20898(5) 0.03124(12) Uani 1 1 d .
Re2A Re 0.75818(5) 0.48416(2) 0.20309(5) 0.02937(12) Uani 1 1 d .
S1A S 0.6036(3) 0.50486(8) 0.3790(3) 0.0307(7) Uani 1 1 d .
S2A S 0.5232(3) 0.48600(9) 0.0425(3) 0.0292(6) Uani 1 1 d .
O1A O 0.1017(10) 0.5238(3) -0.0059(12) 0.064(3) Uani 1 1 d .
O3A O 0.2263(16) 0.5538(4) 0.4107(16) 0.098(5) Uani 1 1 d .
O2A O 0.4894(14) 0.5779(3) 0.1069(15) 0.073(4) Uani 1 1 d .
O4A O 0.0714(8) 0.4058(2) 0.1929(9) 0.036(2) Uani 1 1 d .
O5A O -0.1302(14) 0.3683(4) 0.0619(15) 0.085(4) Uani 1 1 d .
O6A O -0.0882(13) 0.3319(3) 0.2201(14) 0.072(4) Uani 1 1 d .
O7A O 1.0269(11) 0.4772(4) 0.4318(11) 0.071(4) Uani 1 1 d .
O8A O 0.9385(10) 0.4612(3) -0.0145(10) 0.050(3) Uani 1 1 d .
O9A O 0.8499(15) 0.5526(3) 0.1479(16) 0.082(4) Uani 1 1 d .
O10A O 0.7657(9) 0.3718(2) 0.4645(9) 0.038(2) Uani 1 1 d .
O11A O 0.8768(16) 0.3377(4) 0.6722(18) 0.107(6) Uani 1 1 d .
O12A O 0.7076(16) 0.3014(3) 0.6273(13) 0.077(4) Uani 1 1 d .
N1A N 0.3332(10) 0.4682(2) 0.2924(11) 0.029(2) Uani 1 1 d .
N2A N 0.4166(10) 0.4552(2) 0.4115(10) 0.029(2) Uani 1 1 d .
N4A N 0.6238(11) 0.4583(3) 0.5669(11) 0.039(3) Uani 1 1 d .
H4A H 0.7064 0.4674 0.5968 0.047 Uiso 1 1 calc R
N3A N -0.0652(12) 0.3577(3) 0.1700(14) 0.046(3) Uani 1 1 d .
N6A N 0.5521(10) 0.4240(2) 0.1352(10) 0.028(2) Uani 1 1 d .
N5A N 0.6738(10) 0.4363(3) 0.2241(10) 0.030(2) Uani 1 1 d .
N8A N 0.3612(11) 0.4352(3) -0.0371(11) 0.033(2) Uani 1 1 d .
H8A H 0.3109 0.4491 -0.0899 0.040 Uiso 1 1 calc R
N7A N 0.7679(16) 0.3260(3) 0.6024(14) 0.056(4) Uani 1 1 d .
C11A C 0.706(2) 0.4220(5) 0.759(2) 0.098(8) Uani 1 1 d .
H11A H 0.6928 0.4004 0.7886 0.148 Uiso 1 1 calc GR
H11B H 0.7030 0.4363 0.8356 0.148 Uiso 1 1 calc GR
H11C H 0.7988 0.4239 0.7274 0.148 Uiso 1 1 calc GR
C1A C 0.2042(14) 0.5193(4) 0.0728(14) 0.039(3) Uani 1 1 d .
C5A C 0.2248(11) 0.4505(3) 0.2367(13) 0.031(3) Uani 1 1 d .
H5A H 0.1672 0.4584 0.1566 0.038 Uiso 1 1 calc R
C3A C 0.2844(18) 0.5382(4) 0.3372(17) 0.054(4) Uani 1 1 d .
C2A C 0.4478(14) 0.5545(4) 0.1439(15) 0.042(3) Uani 1 1 d .
C6A C 0.1834(11) 0.4199(3) 0.2844(13) 0.032(3) Uani 1 1 d .
C7A C 0.2279(15) 0.3993(4) 0.3944(16) 0.045(3) Uani 1 1 d .
H7A H 0.3035 0.4026 0.4688 0.054 Uiso 1 1 calc R
C8A C 0.1359(15) 0.3723(4) 0.3710(16) 0.048(4) Uani 1 1 d .
H8AA H 0.1368 0.3547 0.4292 0.057 Uiso 1 1 calc R
C9A C 0.0477(13) 0.3768(3) 0.2508(16) 0.040(3) Uani 1 1 d .
C10A C 0.5842(16) 0.4304(3) 0.6420(14) 0.044(3) Uani 1 1 d .
H10A H 0.5657 0.4124 0.5785 0.053 Uiso 1 1 calc R
H10B H 0.4947 0.4347 0.6792 0.053 Uiso 1 1 calc R
C4A C 0.5404(13) 0.4704(3) 0.4548(14) 0.029(3) Uani 1 1 d .
C21A C 0.8137(15) 0.5278(4) 0.1695(16) 0.047(4) Uani 1 1 d .
C22A C 0.9275(14) 0.4799(4) 0.3475(14) 0.040(3) Uani 1 1 d .
C23A C 0.8686(13) 0.4701(3) 0.0622(13) 0.031(3) Uani 1 1 d .
C24A C 0.4809(12) 0.4449(3) 0.0504(12) 0.028(3) Uani 1 1 d .
C25A C 0.7325(12) 0.4165(3) 0.3185(13) 0.033(3) Uani 1 1 d .
H25A H 0.8176 0.4233 0.3758 0.039 Uiso 1 1 calc R
C26A C 0.6815(12) 0.3856(3) 0.3446(14) 0.034(3) Uani 1 1 d .
C27A C 0.5711(15) 0.3649(3) 0.2984(15) 0.044(3) Uani 1 1 d .
H27A H 0.4982 0.3678 0.2213 0.052 Uiso 1 1 calc R
C28A C 0.5867(16) 0.3384(4) 0.3880(16) 0.048(4) Uani 1 1 d .
H28A H 0.5260 0.3205 0.3805 0.057 Uiso 1 1 calc R
C29A C 0.7008(15) 0.3432(3) 0.4830(15) 0.041(3) Uani 1 1 d .
C30A C 0.3127(14) 0.4016(3) -0.0461(15) 0.041(3) Uani 1 1 d .
H30A H 0.2922 0.3946 0.0438 0.049 Uiso 1 1 calc R
H30B H 0.3905 0.3882 -0.0710 0.049 Uiso 1 1 calc R
C31A C 0.1775(18) 0.3980(4) -0.153(2) 0.069(5) Uani 1 1 d .
H31A H 0.1961 0.4061 -0.2406 0.104 Uiso 1 1 calc GR
H31B H 0.0981 0.4097 -0.1240 0.104 Uiso 1 1 calc GR
H31C H 0.1514 0.3758 -0.1627 0.104 Uiso 1 1 calc GR
Re2B Re 0.59978(5) 0.67800(2) -0.10094(5) 0.03057(12) Uani 1 1 d .
Re1B Re 0.22133(5) 0.64718(2) -0.10060(5) 0.03222(12) Uani 1 1 d .
S2B S 0.3667(3) 0.67586(9) -0.2646(3) 0.0304(6) Uani 1 1 d .
S1B S 0.4424(3) 0.65741(8) 0.0729(4) 0.0329(7) Uani 1 1 d .
O2B O 0.0749(17) 0.6092(4) 0.1055(16) 0.098(5) Uani 1 1 d .
O1B O -0.0579(11) 0.6377(3) -0.3138(13) 0.062(3) Uani 1 1 d .
O3B O 0.3284(15) 0.5838(3) -0.2095(14) 0.081(4) Uani 1 1 d .
O4B O -0.0896(9) 0.7559(2) -0.1176(10) 0.041(2) Uani 1 1 d .
O6B O -0.2471(13) 0.8295(3) -0.0865(14) 0.072(4) Uani 1 1 d .
O5B O -0.2922(14) 0.7934(3) -0.2482(14) 0.074(4) Uani 1 1 d .
O8B O 0.8665(11) 0.6859(3) 0.1285(12) 0.068(4) Uani 1 1 d .
O7B O 0.7771(11) 0.6998(3) -0.3233(11) 0.055(3) Uani 1 1 d .
O9B O 0.6969(15) 0.6089(3) -0.1398(16) 0.087(4) Uani 1 1 d .
O10B O 0.6044(9) 0.7902(2) 0.1581(10) 0.040(2) Uani 1 1 d .
O11B O 0.7146(16) 0.8257(4) 0.3685(14) 0.098(5) Uani 1 1 d .
O12B O 0.5462(15) 0.8614(3) 0.3160(13) 0.070(3) Uani 1 1 d .
N2B N 0.2522(10) 0.7073(3) 0.1016(10) 0.033(2) Uani 1 1 d .
N1B N 0.1718(10) 0.6942(2) -0.0179(11) 0.031(2) Uani 1 1 d .
N4B N 0.4626(11) 0.7032(3) 0.2618(10) 0.035(2) Uani 1 1 d .
H4B H 0.5444 0.6938 0.2921 0.042 Uiso 1 1 calc R
N3B N -0.2265(14) 0.8034(3) -0.1385(17) 0.056(4) Uani 1 1 d .
N6B N 0.3942(10) 0.7379(2) -0.1716(10) 0.028(2) Uani 1 1 d .
N5B N 0.5118(10) 0.7263(3) -0.0823(11) 0.033(2) Uani 1 1 d .
N8B N 0.2065(11) 0.7270(3) -0.3464(11) 0.036(2) Uani 1 1 d .
H8B H 0.1580 0.7134 -0.4021 0.043 Uiso 1 1 calc R
N7B N 0.6058(17) 0.8356(4) 0.2969(13) 0.059(4) Uani 1 1 d .
C1B C 0.0482(14) 0.6425(4) -0.2364(15) 0.039(3) Uani 1 1 d .
C2B C 0.1257(18) 0.6236(4) 0.0291(18) 0.053(4) Uani 1 1 d .
C3B C 0.2897(15) 0.6070(4) -0.1672(16) 0.047(4) Uani 1 1 d .
C4B C 0.3759(13) 0.6920(3) 0.1486(13) 0.033(3) Uani 1 1 d .
C5B C 0.0654(13) 0.7117(3) -0.0739(13) 0.034(3) Uani 1 1 d .
H5B H 0.0076 0.7037 -0.1537 0.041 Uiso 1 1 calc R
C6B C 0.0249(13) 0.7426(3) -0.0271(14) 0.035(3) Uani 1 1 d .
C7B C 0.0643(15) 0.7631(3) 0.0803(15) 0.044(3) Uani 1 1 d .
H7B H 0.1385 0.7596 0.1558 0.053 Uiso 1 1 calc R
C8B C -0.0256(16) 0.7903(4) 0.0587(18) 0.055(4) Uani 1 1 d .
H8BA H -0.0239 0.8083 0.1148 0.066 Uiso 1 1 calc R
C9B C -0.1139(13) 0.7842(4) -0.0614(15) 0.039(3) Uani 1 1 d .
C10B C 0.4195(17) 0.7319(4) 0.3359(14) 0.048(4) Uani 1 1 d .
H10C H 0.4010 0.7496 0.2712 0.058 Uiso 1 1 calc R
H10D H 0.3295 0.7275 0.3722 0.058 Uiso 1 1 calc R
C11B C 0.538(2) 0.7407(5) 0.4520(19) 0.083(6) Uani 1 1 d .
H11D H 0.5675 0.7221 0.5072 0.125 Uiso 1 1 calc GR
H11E H 0.5015 0.7566 0.5090 0.125 Uiso 1 1 calc GR
H11F H 0.6202 0.7491 0.4149 0.125 Uiso 1 1 calc GR
C21B C 0.6599(15) 0.6345(4) -0.1271(17) 0.046(4) Uani 1 1 d .
C23B C 0.7697(15) 0.6828(4) 0.0432(16) 0.046(4) Uani 1 1 d .
C22B C 0.7100(16) 0.6919(4) -0.2394(16) 0.041(4) Uani 1 1 d .
C24B C 0.3191(12) 0.7170(3) -0.2580(12) 0.030(3) Uani 1 1 d .
C25B C 0.5697(14) 0.7459(3) 0.0123(14) 0.037(3) Uani 1 1 d .
H25B H 0.6551 0.7390 0.0690 0.044 Uiso 1 1 calc R
C26B C 0.5183(14) 0.7772(3) 0.0412(13) 0.036(3) Uani 1 1 d .
C27B C 0.4096(14) 0.7983(3) -0.0127(15) 0.040(3) Uani 1 1 d .
H27B H 0.3421 0.7956 -0.0940 0.048 Uiso 1 1 calc R
C28B C 0.4189(14) 0.8247(3) 0.0775(15) 0.042(3) Uani 1 1 d .
H28B H 0.3571 0.8424 0.0728 0.050 Uiso 1 1 calc R
C29B C 0.5410(14) 0.8182(4) 0.1744(15) 0.044(3) Uani 1 1 d .
C30B C 0.1590(15) 0.7605(4) -0.3549(16) 0.049(4) Uani 1 1 d .
H30C H 0.2350 0.7738 -0.3837 0.058 Uiso 1 1 calc R
H30D H 0.1421 0.7678 -0.2641 0.058 Uiso 1 1 calc R
C31B C 0.0170(19) 0.7635(5) -0.4603(19) 0.073(5) Uani 1 1 d .
H31D H -0.0588 0.7509 -0.4295 0.109 Uiso 1 1 calc GR
H31E H 0.0339 0.7559 -0.5495 0.109 Uiso 1 1 calc GR
H31F H -0.0131 0.7854 -0.4680 0.109 Uiso 1 1 calc GR
O50B O 0.2048(12) 0.4764(4) 0.7634(14) 0.074(4) Uani 1 1 d .
H50B H 0.1255 0.4840 0.7744 0.111 Uiso 1 1 calc GR
C50B C 0.2816(19) 0.4986(6) 0.6987(18) 0.074(7) Uani 1 1 d .
H50A H 0.2154 0.5092 0.6266 0.111 Uiso 1 1 calc GR
H50C H 0.3571 0.4880 0.6586 0.111 Uiso 1 1 calc GR
H50D H 0.3256 0.5140 0.7658 0.111 Uiso 1 1 calc GR
O51B O 0.8836(11) 0.4994(3) 0.6898(12) 0.064(3) Uani 1 1 d .
C51B C 0.938(2) 0.5531(5) 0.697(3) 0.112(9) Uani 1 1 d .
H51A H 1.0245 0.5459 0.6643 0.169 Uiso 1 1 calc GR
H51B H 0.9648 0.5637 0.7854 0.169 Uiso 1 1 calc GR
H51C H 0.8851 0.5678 0.6313 0.169 Uiso 1 1 calc GR
C53B C 0.7080(19) 0.5305(7) 0.773(2) 0.106(9) Uani 1 1 d .
H53A H 0.7149 0.5501 0.8248 0.159 Uiso 1 1 calc GR
H53B H 0.6944 0.5130 0.8328 0.159 Uiso 1 1 calc GR
H53C H 0.6258 0.5317 0.6982 0.159 Uiso 1 1 calc GR
C52B C 0.8433(16) 0.5257(4) 0.7147(16) 0.049(4) Uani 1 1 d .
O53B O 0.0459(16) 0.6841(4) 0.4514(18) 0.097(5) Uani 1 1 d .
H53D H -0.0344 0.6764 0.4586 0.146 Uiso 1 1 calc GR
C54B C 0.129(2) 0.6615(7) 0.390(2) 0.101(8) Uani 1 1 d .
H54A H 0.2315 0.6643 0.4259 0.152 Uiso 1 1 calc GR
H54B H 0.1132 0.6646 0.2905 0.152 Uiso 1 1 calc GR
H54C H 0.0988 0.6404 0.4103 0.152 Uiso 1 1 calc GR
O52B O 0.7141(15) 0.6627(5) 0.3881(13) 0.084(5) Uani 1 1 d .
C56B C 0.681(2) 0.6337(6) 0.4025(18) 0.083(7) Uani 1 1 d .
C55B C 0.551(3) 0.6272(9) 0.464(3) 0.146(14) Uani 1 1 d .
H55A H 0.4725 0.6206 0.3928 0.219 Uiso 1 1 calc GR
H55B H 0.5226 0.6462 0.5081 0.219 Uiso 1 1 calc GR
H55C H 0.5723 0.6106 0.5323 0.219 Uiso 1 1 calc GR
C57B C 0.775(3) 0.6089(7) 0.354(3) 0.132(12) Uani 1 1 d .
H57A H 0.8721 0.6099 0.4077 0.197 Uiso 1 1 calc GR
H57B H 0.7812 0.6124 0.2572 0.197 Uiso 1 1 calc GR
H57C H 0.7335 0.5882 0.3643 0.197 Uiso 1 1 calc GR

loop_
_atom_site_aniso_label
_atom_site_aniso_U_11
_atom_site_aniso_U_22
_atom_site_aniso_U_33
_atom_site_aniso_U_23
_atom_site_aniso_U_13
_atom_site_aniso_U_12
Re1A 0.0320(2) 0.0231(3) 0.0380(3) 0.0036(2) 0.0037(2) 0.0012(2)
Re2A 0.0259(2) 0.0267(3) 0.0345(3) 0.0007(2) 0.00199(18) -0.00529(19)
S1A 0.0346(15) 0.0261(18) 0.0307(17) -0.0011(13) 0.0028(12) -0.0059(12)
S2A 0.0297(13) 0.0237(16) 0.0325(16) 0.0041(14) 0.0000(11) -0.0017(14)
O1A 0.034(5) 0.082(10) 0.070(7) 0.014(7) -0.009(5) 0.008(5)
O3A 0.122(12) 0.090(12) 0.092(11) -0.001(9) 0.044(9) 0.050(10)
O2A 0.081(8) 0.031(7) 0.104(10) 0.026(6) 0.008(7) -0.010(6)
O4A 0.027(4) 0.035(6) 0.045(5) 0.000(4) -0.002(4) -0.007(4)
O5A 0.077(8) 0.100(12) 0.067(9) -0.011(8) -0.022(7) -0.037(8)
O6A 0.076(7) 0.037(7) 0.102(11) -0.004(7) 0.011(7) -0.023(6)
O7A 0.047(6) 0.115(12) 0.045(6) -0.013(7) -0.007(5) 0.017(7)
O8A 0.046(5) 0.065(8) 0.036(6) -0.009(5) 0.001(4) -0.001(5)
O9A 0.098(9) 0.031(7) 0.129(12) -0.004(7) 0.054(8) -0.025(7)
O10A 0.048(5) 0.031(5) 0.031(5) 0.008(4) -0.002(4) 0.002(4)
O11A 0.113(11) 0.059(10) 0.121(12) 0.025(9) -0.066(10) -0.009(8)
O12A 0.112(10) 0.054(8) 0.065(8) 0.027(7) 0.020(7) 0.004(7)
N1A 0.027(5) 0.021(5) 0.039(6) -0.001(4) 0.002(4) -0.008(4)
N2A 0.035(5) 0.025(6) 0.027(5) -0.001(4) 0.003(4) -0.009(4)
N4A 0.041(5) 0.037(7) 0.034(6) 0.003(5) -0.008(5) -0.010(5)
N3A 0.040(6) 0.038(8) 0.061(8) -0.009(6) 0.008(6) -0.015(6)
N6A 0.033(5) 0.015(5) 0.036(6) -0.002(4) 0.002(4) -0.001(4)
N5A 0.029(5) 0.032(6) 0.028(6) -0.001(5) 0.000(4) 0.001(4)
N8A 0.035(5) 0.031(6) 0.031(6) -0.002(5) -0.005(4) -0.005(5)
N7A 0.080(9) 0.030(8) 0.056(9) 0.012(6) 0.011(7) -0.004(7)
C11A 0.138(18) 0.063(13) 0.070(13) 0.025(11) -0.059(13) -0.038(13)
C1A 0.042(7) 0.029(8) 0.045(8) 0.002(6) 0.006(6) 0.002(6)
C5A 0.021(5) 0.041(8) 0.032(7) 0.005(6) 0.004(5) 0.007(5)
C3A 0.059(9) 0.052(11) 0.053(10) 0.000(8) 0.010(7) 0.006(8)
C2A 0.038(7) 0.036(9) 0.048(8) 0.010(7) -0.007(6) 0.003(6)
C6A 0.020(5) 0.039(8) 0.039(7) 0.001(6) 0.007(5) -0.010(5)
C7A 0.044(7) 0.039(9) 0.051(9) 0.012(7) 0.000(6) -0.010(6)
C8A 0.047(8) 0.037(9) 0.057(10) 0.006(7) 0.001(7) -0.015(7)
C9A 0.035(6) 0.024(7) 0.062(9) 0.002(6) 0.011(6) -0.007(5)
C10A 0.061(8) 0.026(7) 0.042(8) 0.003(6) -0.001(7) -0.007(7)
C4A 0.029(6) 0.020(7) 0.039(8) -0.005(6) 0.010(5) -0.002(5)
C21A 0.045(7) 0.041(9) 0.058(10) -0.006(7) 0.016(7) -0.014(7)
C22A 0.038(6) 0.043(9) 0.039(7) -0.009(7) 0.010(6) -0.002(7)
C23A 0.030(6) 0.036(8) 0.022(6) -0.007(6) -0.005(5) -0.008(6)
C24A 0.028(5) 0.033(7) 0.021(6) -0.003(5) 0.001(5) -0.003(5)
C25A 0.030(6) 0.033(8) 0.033(7) 0.002(6) -0.002(5) -0.002(5)
C26A 0.030(6) 0.032(8) 0.039(7) 0.009(6) 0.000(5) 0.004(5)
C27A 0.044(7) 0.030(8) 0.051(9) 0.002(6) -0.014(6) 0.002(6)
C28A 0.056(8) 0.029(8) 0.059(10) 0.004(7) 0.009(7) 0.001(7)
C29A 0.062(8) 0.016(7) 0.047(8) 0.012(6) 0.012(7) 0.010(6)
C30A 0.042(7) 0.034(8) 0.047(8) -0.015(6) 0.005(6) -0.004(6)
C31A 0.062(10) 0.057(12) 0.078(12) -0.007(10) -0.020(9) -0.021(9)
Re2B 0.0269(2) 0.0267(3) 0.0369(3) -0.0048(2) 0.00131(19) 0.0045(2)
Re1B 0.0333(2) 0.0220(3) 0.0404(3) -0.0049(2) 0.0030(2) -0.0022(2)
S2B 0.0314(13) 0.0287(17) 0.0302(15) -0.0076(14) 0.0020(11) 0.0019(14)
S1B 0.0354(15) 0.0263(18) 0.0354(19) -0.0008(13) 0.0007(13) 0.0053(13)
O2B 0.138(13) 0.076(11) 0.094(11) 0.005(9) 0.061(10) -0.039(10)
O1B 0.047(6) 0.053(8) 0.082(8) -0.014(6) -0.008(5) -0.010(5)
O3B 0.099(9) 0.038(7) 0.098(10) -0.027(7) -0.009(7) 0.016(7)
O4B 0.033(4) 0.037(6) 0.049(6) -0.005(4) -0.005(4) 0.006(4)
O6B 0.064(7) 0.048(8) 0.106(11) 0.005(7) 0.022(6) 0.028(6)
O5B 0.076(8) 0.067(9) 0.070(8) -0.007(7) -0.019(7) 0.029(7)
O8B 0.042(6) 0.096(11) 0.060(7) 0.027(7) -0.014(5) -0.002(6)
O7B 0.046(6) 0.071(9) 0.047(7) 0.007(6) 0.004(5) -0.001(5)
O9B 0.106(10) 0.035(8) 0.127(12) -0.008(7) 0.043(9) 0.017(7)
O10B 0.042(5) 0.027(5) 0.047(6) -0.011(4) -0.006(4) -0.002(4)
O11B 0.113(10) 0.094(12) 0.069(9) -0.054(8) -0.038(8) 0.024(9)
O12B 0.105(9) 0.032(7) 0.073(8) -0.023(6) 0.018(7) 0.007(6)
N2B 0.035(5) 0.034(6) 0.025(5) -0.003(5) -0.009(4) -0.001(5)
N1B 0.031(5) 0.022(6) 0.037(6) -0.004(4) 0.000(4) 0.004(4)
N4B 0.036(5) 0.031(6) 0.035(6) -0.007(5) -0.006(4) 0.008(5)
N3B 0.047(7) 0.038(8) 0.085(11) 0.008(8) 0.016(7) 0.013(6)
N6B 0.033(5) 0.025(6) 0.026(5) -0.001(4) 0.000(4) -0.001(4)
N5B 0.025(5) 0.028(6) 0.044(6) -0.002(5) -0.001(4) -0.003(4)
N8B 0.039(6) 0.028(6) 0.037(6) -0.001(5) -0.003(5) -0.002(5)
N7B 0.086(10) 0.048(10) 0.040(8) -0.011(6) 0.003(7) -0.019(8)
C1B 0.040(7) 0.027(8) 0.050(8) -0.008(6) 0.004(6) -0.008(6)
C2B 0.071(10) 0.029(8) 0.064(11) -0.017(8) 0.020(8) -0.018(8)
C3B 0.048(8) 0.024(8) 0.063(10) -0.002(7) -0.004(7) 0.003(6)
C4B 0.039(7) 0.036(8) 0.022(6) -0.004(6) 0.004(5) 0.005(6)
C5B 0.031(6) 0.036(8) 0.036(7) -0.004(6) 0.006(5) 0.004(6)
C6B 0.031(6) 0.030(8) 0.042(8) 0.002(6) 0.002(5) 0.001(5)
C7B 0.046(7) 0.037(8) 0.046(8) -0.011(7) -0.004(6) 0.011(6)
C8B 0.055(9) 0.045(10) 0.062(11) -0.024(8) 0.002(8) 0.005(7)
C9B 0.031(6) 0.042(8) 0.045(8) 0.003(7) 0.008(6) 0.000(6)
C10B 0.062(9) 0.046(9) 0.031(7) -0.009(6) -0.007(7) 0.008(7)
C11B 0.108(15) 0.070(14) 0.057(11) -0.026(10) -0.030(11) 0.007(12)
C21B 0.044(7) 0.031(8) 0.066(10) 0.008(7) 0.022(7) 0.011(6)
C23B 0.043(7) 0.043(10) 0.053(9) 0.005(7) 0.011(7) 0.010(7)
C22B 0.043(8) 0.037(9) 0.036(8) -0.012(7) -0.016(7) 0.012(7)
C24B 0.031(6) 0.028(7) 0.029(6) -0.002(5) 0.000(5) 0.002(5)
C25B 0.041(7) 0.021(7) 0.043(8) 0.002(6) -0.006(6) 0.002(6)
C26B 0.048(7) 0.029(7) 0.031(7) -0.007(6) 0.002(6) -0.009(6)
C27B 0.038(7) 0.042(9) 0.042(8) -0.004(6) 0.011(6) -0.002(6)
C28B 0.044(7) 0.020(7) 0.060(9) 0.001(6) 0.004(6) 0.009(6)
C29B 0.045(7) 0.040(9) 0.046(8) -0.004(7) 0.003(6) 0.002(6)
C30B 0.047(8) 0.046(10) 0.050(9) 0.006(7) -0.003(6) 0.011(7)
C31B 0.066(11) 0.073(14) 0.074(13) 0.014(10) -0.004(9) 0.028(10)
O50B 0.053(6) 0.088(11) 0.078(9) 0.018(8) -0.002(6) 0.015(7)
C50B 0.062(10) 0.11(2) 0.048(11) 0.018(10) 0.009(8) -0.003(11)
O51B 0.057(7) 0.058(9) 0.074(8) -0.004(6) 0.000(6) -0.002(6)
C51B 0.104(16) 0.051(14) 0.17(3) 0.050(15) -0.006(16) -0.015(13)
C53B 0.065(11) 0.15(2) 0.113(18) -0.075(17) 0.032(11) 0.018(13)
C52B 0.060(9) 0.031(9) 0.053(10) 0.006(7) -0.003(7) -0.010(7)
O53B 0.092(10) 0.088(12) 0.097(11) -0.047(10) -0.028(9) -0.002(9)
C54B 0.092(15) 0.11(2) 0.088(17) -0.013(15) -0.024(12) -0.018(15)
O52B 0.088(9) 0.094(14) 0.062(9) -0.015(8) -0.009(7) 0.027(9)
C56B 0.126(18) 0.061(14) 0.045(11) -0.015(9) -0.032(11) 0.029(13)
C55B 0.11(2) 0.22(4) 0.11(2) 0.06(2) 0.030(17) 0.05(2)
C57B 0.107(17) 0.14(3) 0.14(2) -0.08(2) -0.022(16) 0.051(18)

loop_
_atom_type_symbol
_atom_type_description
_atom_type_scat_dispersion_real
_atom_type_scat_dispersion_imag
_atom_type_scat_source
C C 0.0033 0.0016 'International Tables Vol C Tables 4.2.6.8 and 6.1.1.4'
H H 0.0000 0.0000 'International Tables Vol C Tables 4.2.6.8 and 6.1.1.4'
N N 0.0061 0.0033 'International Tables Vol C Tables 4.2.6.8 and 6.1.1.4'
O O 0.0106 0.0060 'International Tables Vol C Tables 4.2.6.8 and 6.1.1.4'
Re Re -1.0185 7.2310 'International Tables Vol C Tables 4.2.6.8 and 6.1.1.4'
S S 0.1246 0.1234 'International Tables Vol C Tables 4.2.6.8 and 6.1.1.4'

loop_
_geom_angle_atom_site_label_1
_geom_angle_atom_site_label_2
_geom_angle_atom_site_label_3
_geom_angle
S1A Re1A S2A 83.32(10)
N1A Re1A S1A 78.0(3)
N1A Re1A S2A 88.0(3)
C1A Re1A S1A 175.5(5)
C1A Re1A S2A 94.1(4)
C1A Re1A N1A 98.3(5)
C3A Re1A S1A 94.2(5)
C3A Re1A S2A 176.3(5)
C3A Re1A N1A 94.2(6)
C3A Re1A C1A 88.6(6)
C3A Re1A C2A 89.2(7)
C2A Re1A S1A 95.1(4)
C2A Re1A S2A 88.3(5)
C2A Re1A N1A 172.5(5)
C2A Re1A C1A 88.5(6)
S2A Re2A S1A 83.43(10)
N5A Re2A S1A 90.2(3)
N5A Re2A S2A 78.3(3)
C21A Re2A S1A 89.1(4)
C21A Re2A S2A 95.3(5)
C21A Re2A N5A 173.6(5)
C22A Re2A S1A 90.9(4)
C22A Re2A S2A 172.0(4)
C22A Re2A N5A 96.1(5)
C22A Re2A C21A 90.3(6)
C23A Re2A S1A 176.7(4)
C23A Re2A S2A 94.0(4)
C23A Re2A N5A 91.4(5)
C23A Re2A C21A 89.1(6)
C23A Re2A C22A 91.8(5)
Re1A S1A Re2A 95.99(11)
C4A S1A Re1A 97.2(5)
C4A S1A Re2A 105.2(4)
Re2A S2A Re1A 95.95(11)
C24A S2A Re1A 107.1(4)
C24A S2A Re2A 96.9(4)
C9A O4A C6A 105.4(10)
C29A O10A C26A 105.8(10)
N2A N1A Re1A 122.8(7)
C5A N1A Re1A 123.0(9)
C5A N1A N2A 114.2(10)
C4A N2A N1A 114.2(10)
C10A N4A H4A 117.9
C4A N4A H4A 117.9
C4A N4A C10A 124.1(11)
O5A N3A O6A 125.5(13)
O5A N3A C9A 119.1(13)
O6A N3A C9A 115.5(14)
C24A N6A N5A 114.7(10)
N6A N5A Re2A 123.0(7)
C25A N5A Re2A 123.0(8)
C25A N5A N6A 114.0(10)
C24A N8A H8A 118.8
C24A N8A C30A 122.4(11)
C30A N8A H8A 118.8
O11A N7A C29A 117.5(14)
O12A N7A O11A 126.3(15)
O12A N7A C29A 116.2(14)
H11A C11A H11B 109.5
H11A C11A H11C 109.5
H11B C11A H11C 109.5
C10A C11A H11A 109.5
C10A C11A H11B 109.5
C10A C11A H11C 109.5
O1A C1A Re1A 175.7(14)
N1A C5A H5A 116.4
N1A C5A C6A 127.3(11)
C6A C5A H5A 116.4
O3A C3A Re1A 176.3(16)
O2A C2A Re1A 179.0(13)
O4A C6A C5A 112.5(10)
O4A C6A C7A 109.2(11)
C7A C6A C5A 138.3(11)
C6A C7A H7A 126.9
C6A C7A C8A 106.3(12)
C8A C7A H7A 126.9
C7A C8A H8AA 126.4
C9A C8A C7A 107.2(14)
C9A C8A H8AA 126.4
O4A C9A N3A 114.5(12)
C8A C9A O4A 111.9(12)
C8A C9A N3A 133.6(13)
N4A C10A C11A 110.5(12)
N4A C10A H10A 109.5
N4A C10A H10B 109.5
C11A C10A H10A 109.5
C11A C10A H10B 109.5
H10A C10A H10B 108.1
N2A C4A S1A 126.2(11)
N2A C4A N4A 115.7(12)
N4A C4A S1A 118.1(9)
O9A C21A Re2A 177.4(14)
O7A C22A Re2A 179.5(15)
O8A C23A Re2A 176.3(12)
N6A C24A S2A 125.9(9)
N6A C24A N8A 118.5(11)
N8A C24A S2A 115.5(9)
N5A C25A H25A 116.4
N5A C25A C26A 127.1(11)
C26A C25A H25A 116.4
O10A C26A C25A 111.5(10)
C27A C26A O10A 107.3(11)
C27A C26A C25A 141.0(12)
C26A C27A H27A 126.2
C26A C27A C28A 107.6(12)
C28A C27A H27A 126.2
C27A C28A H28A 126.0
C29A C28A C27A 107.9(13)
C29A C28A H28A 126.0
O10A C29A N7A 114.3(12)
C28A C29A O10A 111.4(12)
C28A C29A N7A 134.3(14)
N8A C30A H30A 109.6
N8A C30A H30B 109.6
N8A C30A C31A 110.4(12)
H30A C30A H30B 108.1
C31A C30A H30A 109.6
C31A C30A H30B 109.6
C30A C31A H31A 109.5
C30A C31A H31B 109.5
C30A C31A H31C 109.5
H31A C31A H31B 109.5
H31A C31A H31C 109.5
H31B C31A H31C 109.5
S2B Re2B S1B 83.48(10)
N5B Re2B S2B 78.0(3)
N5B Re2B S1B 89.9(3)
C21B Re2B S2B 96.9(5)
C21B Re2B S1B 88.6(4)
C21B Re2B N5B 174.8(5)
C21B Re2B C23B 88.7(7)
C23B Re2B S2B 172.7(4)
C23B Re2B S1B 92.0(4)
C23B Re2B N5B 96.3(5)
C22B Re2B S2B 93.6(4)
C22B Re2B S1B 176.5(4)
C22B Re2B N5B 91.3(5)
C22B Re2B C21B 89.9(6)
C22B Re2B C23B 91.1(6)
S1B Re1B S2B 83.52(10)
N1B Re1B S2B 88.2(3)
N1B Re1B S1B 77.9(3)
C1B Re1B S2B 94.6(4)
C1B Re1B S1B 175.9(5)
C1B Re1B N1B 98.4(5)
C1B Re1B C2B 88.9(7)
C1B Re1B C3B 87.7(6)
C2B Re1B S2B 175.4(5)
C2B Re1B S1B 93.1(5)
C2B Re1B N1B 94.2(5)
C2B Re1B C3B 89.1(6)
C3B Re1B S2B 88.1(5)
C3B Re1B S1B 95.9(4)
C3B Re1B N1B 173.1(5)
Re2B S2B Re1B 95.99(11)
C24B S2B Re2B 97.8(4)
C24B S2B Re1B 106.0(4)
Re1B S1B Re2B 95.73(12)
C4B S1B Re2B 105.8(5)
C4B S1B Re1B 97.1(4)
C9B O4B C6B 104.9(10)
C29B O10B C26B 103.9(10)
C4B N2B N1B 114.3(11)
N2B N1B Re1B 123.1(7)
C5B N1B Re1B 123.3(9)
C5B N1B N2B 113.6(11)
C4B N4B H4B 119.5
C4B N4B C10B 120.9(11)
C10B N4B H4B 119.5
O6B N3B C9B 115.5(15)
O5B N3B O6B 125.4(14)
O5B N3B C9B 119.1(14)
C24B N6B N5B 116.7(10)
N6B N5B Re2B 122.6(8)
C25B N5B Re2B 122.0(8)
C25B N5B N6B 115.3(11)
C24B N8B H8B 118.6
C24B N8B C30B 122.9(11)
C30B N8B H8B 118.6
O11B N7B O12B 124.3(14)
O11B N7B C29B 120.0(15)
O12B N7B C29B 115.6(14)
O1B C1B Re1B 175.2(14)
O2B C2B Re1B 177.2(17)
O3B C3B Re1B 178.2(14)
N2B C4B S1B 125.9(9)
N2B C4B N4B 118.6(12)
N4B C4B S1B 115.4(9)
N1B C5B H5B 116.5
N1B C5B C6B 127.0(12)
C6B C5B H5B 116.5
O4B C6B C5B 111.7(11)
C7B C6B O4B 108.8(12)
C7B C6B C5B 139.5(12)
C6B C7B H7B 125.7
C6B C7B C8B 108.6(13)
C8B C7B H7B 125.7
C7B C8B H8BA 128.1
C9B C8B C7B 103.7(13)
C9B C8B H8BA 128.1
O4B C9B N3B 116.0(13)
C8B C9B O4B 114.0(13)
C8B C9B N3B 129.9(15)
N4B C10B H10C 109.6
N4B C10B H10D 109.6
H10C C10B H10D 108.1
C11B C10B N4B 110.5(13)
C11B C10B H10C 109.6
C11B C10B H10D 109.6
C10B C11B H11D 109.5
C10B C11B H11E 109.5
C10B C11B H11F 109.5
H11D C11B H11E 109.5
H11D C11B H11F 109.5
H11E C11B H11F 109.5
O9B C21B Re2B 178.6(16)
O8B C23B Re2B 178.6(15)
O7B C22B Re2B 178.9(14)
N6B C24B S2B 123.7(9)
N8B C24B S2B 117.5(9)
N8B C24B N6B 118.8(12)
N5B C25B H25B 116.2
N5B C25B C26B 127.6(12)
C26B C25B H25B 116.2
O10B C26B C25B 110.9(11)
C27B C26B O10B 110.2(12)
C27B C26B C25B 139.0(12)
C26B C27B H27B 126.3
C26B C27B C28B 107.4(12)
C28B C27B H27B 126.3
C27B C28B H28B 128.3
C29B C28B C27B 103.5(12)
C29B C28B H28B 128.3
O10B C29B N7B 114.5(13)
O10B C29B C28B 114.8(13)
C28B C29B N7B 130.6(14)
N8B C30B H30C 109.8
N8B C30B H30D 109.8
N8B C30B C31B 109.2(13)
H30C C30B H30D 108.3
C31B C30B H30C 109.8
C31B C30B H30D 109.8
C30B C31B H31D 109.5
C30B C31B H31E 109.5
C30B C31B H31F 109.5
H31D C31B H31E 109.5
H31D C31B H31F 109.5
H31E C31B H31F 109.5
C50B O50B H50B 109.5
O50B C50B H50A 109.5
O50B C50B H50C 109.5
O50B C50B H50D 109.5
H50A C50B H50C 109.5
H50A C50B H50D 109.5
H50C C50B H50D 109.5
H51A C51B H51B 109.5
H51A C51B H51C 109.5
H51B C51B H51C 109.5
C52B C51B H51A 109.5
C52B C51B H51B 109.5
C52B C51B H51C 109.5
H53A C53B H53B 109.5
H53A C53B H53C 109.5
H53B C53B H53C 109.5
C52B C53B H53A 109.5
C52B C53B H53B 109.5
C52B C53B H53C 109.5
O51B C52B C51B 119.1(17)
O51B C52B C53B 121.1(16)
C51B C52B C53B 120(2)
C54B O53B H53D 109.5
O53B C54B H54A 109.5
O53B C54B H54B 109.5
O53B C54B H54C 109.5
H54A C54B H54B 109.5
H54A C54B H54C 109.5
H54B C54B H54C 109.5
O52B C56B C55B 117(2)
O52B C56B C57B 118(2)
C55B C56B C57B 125(3)
C56B C55B H55A 109.5
C56B C55B H55B 109.5
C56B C55B H55C 109.5
H55A C55B H55B 109.5
H55A C55B H55C 109.5
H55B C55B H55C 109.5
C56B C57B H57A 109.5
C56B C57B H57B 109.5
C56B C57B H57C 109.5
H57A C57B H57B 109.5
H57A C57B H57C 109.5
H57B C57B H57C 109.5

loop_
_geom_bond_atom_site_label_1
_geom_bond_atom_site_label_2
_geom_bond_distance
Re1A S1A 2.459(3)
Re1A S2A 2.553(3)
Re1A N1A 2.187(10)
Re1A C1A 1.929(13)
Re1A C3A 1.907(17)
Re1A C2A 1.910(15)
Re2A S1A 2.549(3)
Re2A S2A 2.457(3)
Re2A N5A 2.169(11)
Re2A C21A 1.940(16)
Re2A C22A 1.931(14)
Re2A C23A 1.926(14)
S1A C4A 1.759(14)
S2A C24A 1.768(13)
O1A C1A 1.131(15)
O3A C3A 1.162(19)
O2A C2A 1.131(18)
O4A C6A 1.381(14)
O4A C9A 1.371(15)
O5A N3A 1.206(18)
O6A N3A 1.217(16)
O7A C22A 1.132(16)
O8A C23A 1.125(15)
O9A C21A 1.118(19)
O10A C26A 1.414(14)
O10A C29A 1.363(16)
O11A N7A 1.218(17)
O12A N7A 1.212(17)
N1A N2A 1.392(14)
N1A C5A 1.291(15)
N2A C4A 1.314(15)
N4A H4A 0.8600
N4A C10A 1.454(17)
N4A C4A 1.329(17)
N3A C9A 1.439(17)
N6A N5A 1.398(13)
N6A C24A 1.302(16)
N5A C25A 1.289(16)
N8A H8A 0.8600
N8A C24A 1.342(14)
N8A C30A 1.474(17)
N7A C29A 1.421(18)
C11A H11A 0.9600
C11A H11B 0.9600
C11A H11C 0.9600
C11A C10A 1.50(2)
C5A H5A 0.9300
C5A C6A 1.432(19)
C6A C7A 1.385(19)
C7A H7A 0.9300
C7A C8A 1.41(2)
C8A H8AA 0.9300
C8A C9A 1.32(2)
C10A H10A 0.9700
C10A H10B 0.9700
C25A H25A 0.9300
C25A C26A 1.414(18)
C26A C27A 1.353(18)
C27A H27A 0.9300
C27A C28A 1.41(2)
C28A H28A 0.9300
C28A C29A 1.30(2)
C30A H30A 0.9700
C30A H30B 0.9700
C30A C31A 1.494(19)
C31A H31A 0.9600
C31A H31B 0.9600
C31A H31C 0.9600
Re2B S2B 2.458(3)
Re2B S1B 2.550(3)
Re2B N5B 2.197(11)
Re2B C21B 1.930(15)
Re2B C23B 1.935(15)
Re2B C22B 1.905(19)
Re1B S2B 2.544(3)
Re1B S1B 2.463(3)
Re1B N1B 2.201(10)
Re1B C1B 1.909(13)
Re1B C2B 1.923(17)
Re1B C3B 1.942(15)
S2B C24B 1.778(13)
S1B C4B 1.775(13)
O2B C2B 1.119(19)
O1B C1B 1.150(15)
O3B C3B 1.136(18)
O4B C6B 1.375(15)
O4B C9B 1.338(17)
O6B N3B 1.232(17)
O5B N3B 1.213(18)
O8B C23B 1.123(17)
O7B C22B 1.149(19)
O9B C21B 1.140(18)
O10B C26B 1.388(15)
O10B C29B 1.326(17)
O11B N7B 1.199(18)
O12B N7B 1.239(18)
N2B N1B 1.386(14)
N2B C4B 1.323(15)
N1B C5B 1.274(15)
N4B H4B 0.8600
N4B C4B 1.337(15)
N4B C10B 1.486(17)
N3B C9B 1.424(18)
N6B N5B 1.362(13)
N6B C24B 1.328(15)
N5B C25B 1.281(17)
N8B H8B 0.8600
N8B C24B 1.305(15)
N8B C30B 1.468(18)
N7B C29B 1.441(19)
C5B H5B 0.9300
C5B C6B 1.441(19)
C6B C7B 1.352(19)
C7B H7B 0.9300
C7B C8B 1.40(2)
C8B H8BA 0.9300
C8B C9B 1.34(2)
C10B H10C 0.9700
C10B H10D 0.9700
C10B C11B 1.48(2)
C11B H11D 0.9600
C11B H11E 0.9600
C11B H11F 0.9600
C25B H25B 0.9300
C25B C26B 1.437(19)
C26B C27B 1.373(19)
C27B H27B 0.9300
C27B C28B 1.406(19)
C28B H28B 0.9300
C28B C29B 1.373(19)
C30B H30C 0.9700
C30B H30D 0.9700
C30B C31B 1.53(2)
C31B H31D 0.9600
C31B H31E 0.9600
C31B H31F 0.9600
O50B H50B 0.8200
O50B C50B 1.38(2)
C50B H50A 0.9600
C50B H50C 0.9600
C50B H50D 0.9600
O51B C52B 1.199(19)
C51B H51A 0.9600
C51B H51B 0.9600
C51B H51C 0.9600
C51B C52B 1.465(17)
C53B H53A 0.9600
C53B H53B 0.9600
C53B H53C 0.9600
C53B C52B 1.463(16)
O53B H53D 0.8200
O53B C54B 1.41(3)
C54B H54A 0.9600
C54B H54B 0.9600
C54B H54C 0.9600
O52B C56B 1.26(2)
C56B C55B 1.45(2)
C56B C57B 1.481(19)
C55B H55A 0.9600
C55B H55B 0.9600
C55B H55C 0.9600
C57B H57A 0.9600
C57B H57B 0.9600
C57B H57C 0.9600

loop_
_geom_torsion_atom_site_label_1
_geom_torsion_atom_site_label_2
_geom_torsion_atom_site_label_3
_geom_torsion_atom_site_label_4
_geom_torsion
Re1A S1A C4A N2A 7.1(12)
Re1A S1A C4A N4A -172.7(10)
Re1A S2A C24A N6A -90.1(11)
Re1A S2A C24A N8A 87.6(9)
Re1A N1A N2A C4A -11.7(14)
Re1A N1A C5A C6A -178.8(9)
Re2A S1A C4A N2A -91.1(11)
Re2A S1A C4A N4A 89.0(11)
Re2A S2A C24A N6A 8.3(11)
Re2A S2A C24A N8A -174.0(9)
Re2A N5A C25A C26A 176.7(10)
O4A C6A C7A C8A -2.2(16)
O5A N3A C9A O4A -1(2)
O5A N3A C9A C8A 179.4(18)
O6A N3A C9A O4A -179.7(12)
O6A N3A C9A C8A 1(2)
O10A C26A C27A C28A -0.4(16)
O11A N7A C29A O10A -2(2)
O11A N7A C29A C28A -179.5(19)
O12A N7A C29A O10A 175.4(13)
O12A N7A C29A C28A -2(3)
N1A N2A C4A S1A 1.4(16)
N1A N2A C4A N4A -178.8(11)
N1A C5A C6A O4A -173.7(11)
N1A C5A C6A C7A 2(3)
N2A N1A C5A C6A 0.4(18)
N6A N5A C25A C26A -4.1(19)
N5A N6A C24A S2A -1.4(16)
N5A N6A C24A N8A -179.0(10)
N5A C25A C26A O10A -174.6(12)
N5A C25A C26A C27A -1(3)
C5A N1A N2A C4A 169.1(11)
C5A C6A C7A C8A -178.4(15)
C6A O4A C9A N3A -179.2(11)
C6A O4A C9A C8A 0.5(15)
C6A C7A C8A C9A 2.5(18)
C7A C8A C9A O4A -1.9(18)
C7A C8A C9A N3A 177.8(15)
C9A O4A C6A C5A 178.3(10)
C9A O4A C6A C7A 1.1(14)
C10A N4A C4A S1A 178.7(10)
C10A N4A C4A N2A -1(2)
C4A N4A C10A C11A 177.2(16)
C24A N6A N5A Re2A -8.7(14)
C24A N6A N5A C25A 172.0(11)
C24A N8A C30A C31A -179.5(13)
C25A C26A C27A C28A -174.5(17)
C26A O10A C29A N7A -178.2(12)
C26A O10A C29A C28A -0.3(16)
C26A C27A C28A C29A 0.3(18)
C27A C28A C29A O10A 0.0(18)
C27A C28A C29A N7A 177.4(16)
C29A O10A C26A C25A 176.4(11)
C29A O10A C26A C27A 0.4(15)
C30A N8A C24A S2A 178.5(9)
C30A N8A C24A N6A -3.6(18)
Re2B S2B C24B N6B -6.1(11)
Re2B S2B C24B N8B 171.8(9)
Re2B S1B C4B N2B 89.9(12)
Re2B S1B C4B N4B -88.9(10)
Re2B N5B C25B C26B -175.9(10)
Re1B S2B C24B N6B 92.5(11)
Re1B S2B C24B N8B -89.7(10)
Re1B S1B C4B N2B -8.2(12)
Re1B S1B C4B N4B 173.1(10)
Re1B N1B C5B C6B 179.9(10)
O4B C6B C7B C8B -0.5(18)
O6B N3B C9B O4B -179.4(12)
O6B N3B C9B C8B -1(2)
O5B N3B C9B O4B 0(2)
O5B N3B C9B C8B 178.3(17)
O10B C26B C27B C28B -4.4(16)
O11B N7B C29B O10B 5(2)
O11B N7B C29B C28B -179.7(18)
O12B N7B C29B O10B -178.4(13)
O12B N7B C29B C28B -3(2)
N2B N1B C5B C6B 0.9(19)
N1B N2B C4B S1B -0.1(17)
N1B N2B C4B N4B 178.6(11)
N1B C5B C6B O4B 175.8(12)
N1B C5B C6B C7B -5(3)
N6B N5B C25B C26B 5(2)
N5B N6B C24B S2B -1.4(16)
N5B N6B C24B N8B -179.3(11)
N5B C25B C26B O10B 175.8(13)
N5B C25B C26B C27B -5(3)
C4B N2B N1B Re1B 11.1(15)
C4B N2B N1B C5B -169.9(11)
C4B N4B C10B C11B -176.5(15)
C5B C6B C7B C8B 179.9(16)
C6B O4B C9B N3B 178.3(11)
C6B O4B C9B C8B -0.5(16)
C6B C7B C8B C9B 0.2(19)
C7B C8B C9B O4B 0.2(19)
C7B C8B C9B N3B -178.4(14)
C9B O4B C6B C5B -179.7(11)
C9B O4B C6B C7B 0.6(15)
C10B N4B C4B S1B -179.6(10)
C10B N4B C4B N2B 2(2)
C24B N6B N5B Re2B 10.4(14)
C24B N6B N5B C25B -170.7(12)
C24B N8B C30B C31B -175.3(14)
C25B C26B C27B C28B 176.1(16)
C26B O10B C29B N7B 176.0(12)
C26B O10B C29B C28B 0.2(16)
C26B C27B C28B C29B 4.1(16)
C27B C28B C29B O10B -2.7(17)
C27B C28B C29B N7B -177.7(15)
C29B O10B C26B C25B -177.7(11)
C29B O10B C26B C27B 2.6(15)
C30B N8B C24B S2B -177.9(10)
C30B N8B C24B N6B 0.1(19)
